data_7062787
loop_
_publ_author_name
'Mochida, Tomoyuki'
'Maekawa, Syou'
'Sumitani, Ryo'

_publ_section_title
;
 Ionic liquids containing half-sandwich ruthenium complexes: in situ
 interconversions via photochemical and thermal ligand exchange
;
_journal_issue 41
_journal_name_full 'New Journal of Chemistry'
_journal_page_first 19096
_journal_page_last 19102
_journal_paper_doi 10.1039/D3NJ03953F
_journal_volume 47
_journal_year 2023
_chemical_formula_sum 'C19 H26 F6 N3 P Ru'
_chemical_formula_weight 542.47
_space_group_crystal_system monoclinic
_space_group_IT_number 14
_space_group_name_Hall '-P 2ybc'
_space_group_name_H-M_alt 'P 1 21/c 1'
_atom_sites_solution_hydrogens geom
_audit_update_record
;
2022-11-07 deposited with the CCDC.	2023-10-09 downloaded from the CCDC.
;
_cell_angle_alpha 90
_cell_angle_beta 104.669(2)
_cell_angle_gamma 90
_cell_formula_units_Z 4
_cell_length_a 9.4336(12)
_cell_length_b 21.056(3)
_cell_length_c 11.5841(14)
_cell_measurement_reflns_used 2957
_cell_measurement_temperature 90.(2)
_cell_measurement_theta_max 26.9980
_cell_measurement_theta_min 2.2316
_cell_volume 2226.0(5)
_computing_cell_refinement 'SAINT V8.38A (Bruker AXS Inc., 2017)'
_computing_data_reduction 'SAINT V8.38A (Bruker AXS Inc., 2017)'
_computing_molecular_graphics 'shelXle (C.B. Huebschle, rev 833)'
_computing_structure_refinement 'SHELXL-2016/6 (Sheldrick, 2016)'
_computing_structure_solution 'SHELXT 2014/5 (Sheldrick, 2014)'
_diffrn_ambient_temperature 90.(2)
_diffrn_detector_area_resol_mean 8.3333
_diffrn_measured_fraction_theta_full 0.997
_diffrn_measured_fraction_theta_max 0.997
_diffrn_measurement_device_type 'Bruker APEXII CCD area detector'
_diffrn_measurement_method 'phi and omega scans'
_diffrn_radiation_monochromator 'Bruker Helios multilayer confocal mirror'
_diffrn_radiation_source 'Bruker TXS fine-focus rotating anode'
_diffrn_radiation_type MoK\a
_diffrn_radiation_wavelength 0.71073
_diffrn_reflns_av_R_equivalents 0.0446
_diffrn_reflns_av_unetI/netI 0.0620
_diffrn_reflns_limit_h_max 12
_diffrn_reflns_limit_h_min -11
_diffrn_reflns_limit_k_max 27
_diffrn_reflns_limit_k_min -15
_diffrn_reflns_limit_l_max 14
_diffrn_reflns_limit_l_min -15
_diffrn_reflns_number 12833
_diffrn_reflns_theta_full 27.48
_diffrn_reflns_theta_max 27.48
_diffrn_reflns_theta_min 1.93
_diffrn_source 'rotating-anode X-ray tube'
_diffrn_source_type 'Bruker Turbo X-ray Source'
_exptl_absorpt_coefficient_mu 0.836
_exptl_absorpt_correction_T_max 0.97
_exptl_absorpt_correction_T_min 0.88
_exptl_absorpt_correction_type multi-scan
_exptl_absorpt_process_details
;
SADABS-2016/2 - Bruker AXS area detector scaling and absorption correction
;
_exptl_crystal_colour brown
_exptl_crystal_density_diffrn 1.619
_exptl_crystal_density_method 'not measured'
_exptl_crystal_description block
_exptl_crystal_F_000 1096
_exptl_crystal_size_max 0.051
_exptl_crystal_size_mid 0.042
_exptl_crystal_size_min 0.032
_refine_diff_density_max 0.519
_refine_diff_density_min -0.681
_refine_ls_extinction_method none
_refine_ls_goodness_of_fit_ref 0.991
_refine_ls_hydrogen_treatment constr
_refine_ls_matrix_type full
_refine_ls_number_parameters 319
_refine_ls_number_reflns 5085
_refine_ls_number_restraints 492
_refine_ls_restrained_S_all 0.951
_refine_ls_R_factor_all 0.0569
_refine_ls_R_factor_gt 0.0355
_refine_ls_shift/su_max 0.001
_refine_ls_shift/su_mean 0.000
_refine_ls_structure_factor_coef Fsqd
_refine_ls_weighting_details 'w=1/[\s^2^(Fo^2^)+(0.0287P)^2^] where P=(Fo^2^+2Fc^2^)/3'
_refine_ls_weighting_scheme calc
_refine_ls_wR_factor_gt 0.0661
_refine_ls_wR_factor_ref 0.0726
_reflns_number_gt 3853
_reflns_number_total 5085
_reflns_threshold_expression 'I > 2\s(I)'
_cod_data_source_file d3nj03953f2.cif
_cod_data_source_block RuHPMICH3CNPF6
_cod_depositor_comments
;
The following automatic conversions were performed:

data item '_exptl_absorpt_correction_type' value 'Multi-Scan' was
changed to 'multi-scan' in accordance with the
/home/data/users/saulius/crontab/automatic-downloads/rss-feeds/RSC/lib/dictionaries/cif_core.dic
dictionary named 'cif_core.dic' version 2.4.2 last updated on
2011-04-26.

Automatic conversion script
Id: cif_fix_values 8170 2020-07-09 18:12:32Z antanas 

 Adding full bibliography for 7062787.cif.
;
_cod_database_code 7062787

loop_
_space_group_symop_operation_xyz
'x, y, z'
'-x, y+1/2, -z+1/2'
'-x, -y, -z'
'x, -y-1/2, z-1/2'

loop_
_atom_site_type_symbol
_atom_site_label
_atom_site_fract_x
_atom_site_fract_y
_atom_site_fract_z
_atom_site_U_iso_or_equiv
_atom_site_adp_type
_atom_site_calc_flag
_atom_site_refinement_flags_adp
_atom_site_refinement_flags_occupancy
_atom_site_refinement_flags_posn
_atom_site_occupancy
_atom_site_disorder_assembly
_atom_site_disorder_group
C C1 0.3916(13) 0.4546(5) 0.7014(9) 0.0187(19) Uani d U P . 0.62(2) A 1
H H1 0.475806 0.431851 0.743634 0.022 Uiso calc U P R 0.62(2) A 1
C C2 0.2453(13) 0.4471(6) 0.7133(10) 0.0207(19) Uani d U P . 0.62(2) A 1
H H2 0.214239 0.418651 0.765678 0.025 Uiso calc U P R 0.62(2) A 1
C C3 0.1548(14) 0.4901(6) 0.6321(11) 0.024(2) Uani d U P . 0.62(2) A 1
H H3 0.052065 0.494777 0.62084 0.028 Uiso calc U P R 0.62(2) A 1
C C4 0.2405(15) 0.5246(5) 0.5712(10) 0.021(2) Uani d U P . 0.62(2) A 1
H H4 0.206456 0.556533 0.512758 0.026 Uiso calc U P R 0.62(2) A 1
C C5 0.3867(13) 0.5034(5) 0.6127(9) 0.0193(19) Uani d U P . 0.62(2) A 1
H H5 0.468121 0.518619 0.586598 0.023 Uiso calc U P R 0.62(2) A 1
C C1' 0.294(2) 0.4446(9) 0.7180(17) 0.023(3) Uani d U P . 0.38(2) A 2
H H1' 0.305828 0.413107 0.778495 0.028 Uiso calc U P R 0.38(2) A 2
C C2' 0.161(2) 0.4746(9) 0.6597(15) 0.017(3) Uani d U P . 0.38(2) A 2
H H2' 0.066303 0.467164 0.672375 0.02 Uiso calc U P R 0.38(2) A 2
C C3' 0.1966(19) 0.5170(9) 0.5806(17) 0.017(3) Uani d U P . 0.38(2) A 2
H H3' 0.128164 0.543929 0.52881 0.02 Uiso calc U P R 0.38(2) A 2
C C4' 0.345(2) 0.5154(8) 0.5864(16) 0.019(3) Uani d U P . 0.38(2) A 2
H H4' 0.396277 0.540531 0.541732 0.023 Uiso calc U P R 0.38(2) A 2
C C5' 0.405(2) 0.4688(9) 0.6719(17) 0.024(3) Uani d U P . 0.38(2) A 2
H H5' 0.505169 0.4561 0.694443 0.029 Uiso calc U P R 0.38(2) A 2
C C6 0.4930(3) 0.33606(14) 0.4633(2) 0.0179(6) Uani d U . . 1.0 . .
C C7 0.6060(3) 0.29594(16) 0.4359(3) 0.0269(8) Uani d U . . 1.0 . .
H H7A 0.55993 0.262497 0.38009 0.04 Uiso calc U . R 1.0 . .
H H7B 0.664502 0.276585 0.509556 0.04 Uiso calc U . R 1.0 . .
H H7C 0.669638 0.321764 0.399598 0.04 Uiso calc U . R 1.0 . .
C C8 0.1805(3) 0.46695(15) 0.2680(2) 0.0210(7) Uani d U . . 1.0 . .
H H8 0.245688 0.501146 0.296422 0.025 Uiso calc U . R 1.0 . .
C C9 0.1179(4) 0.46157(15) 0.1468(3) 0.0281(8) Uani d U . . 1.0 . .
H H9 0.141279 0.491397 0.092862 0.034 Uiso calc U . R 1.0 . .
C C10 0.0215(4) 0.41266(15) 0.1046(3) 0.0316(8) Uani d U . . 1.0 . .
H H10 -0.023466 0.40902 0.021691 0.038 Uiso calc U . R 1.0 . .
C C11 -0.0092(4) 0.36895(15) 0.1840(3) 0.0260(8) Uani d U . . 1.0 . .
H H11 -0.074428 0.334626 0.156693 0.031 Uiso calc U . R 1.0 . .
C C12 0.0574(3) 0.37644(14) 0.3042(3) 0.0197(7) Uani d U . . 1.0 . .
C C13 0.0364(3) 0.33373(15) 0.3965(3) 0.0219(7) Uani d U . . 1.0 . .
H H13 -0.029058 0.298727 0.378743 0.026 Uiso calc U . R 1.0 . .
C C14 0.0958(4) 0.30204(15) 0.5999(3) 0.0278(8) Uani d U . . 1.0 . .
H H14A 0.012657 0.272829 0.56877 0.033 Uiso calc U . R 1.0 . .
H H14B 0.074013 0.326864 0.665912 0.033 Uiso calc U . R 1.0 . .
C C15 0.2352(4) 0.26348(15) 0.6473(3) 0.0271(8) Uani d U . . 1.0 . .
H H15A 0.22631 0.239687 0.718842 0.033 Uiso calc U . R 1.0 . .
H H15B 0.319017 0.293015 0.672247 0.033 Uiso calc U . R 1.0 . .
C C16 0.2676(3) 0.21650(15) 0.5564(3) 0.0255(7) Uani d U . . 1.0 . .
H H16A 0.181176 0.188773 0.527084 0.031 Uiso calc U . R 1.0 . .
H H16B 0.283879 0.240417 0.487286 0.031 Uiso calc U . R 1.0 . .
C C17 0.4016(4) 0.17517(15) 0.6085(3) 0.0278(8) Uani d U . . 1.0 . .
H H17A 0.488043 0.203042 0.636251 0.033 Uiso calc U . R 1.0 . .
H H17B 0.385961 0.152254 0.678843 0.033 Uiso calc U . R 1.0 . .
C C18 0.4345(4) 0.12691(16) 0.5207(3) 0.0317(8) Uani d U . . 1.0 . .
H H18A 0.34933 0.098127 0.494988 0.038 Uiso calc U . R 1.0 . .
H H18B 0.446951 0.149693 0.4492 0.038 Uiso calc U . R 1.0 . .
C C19 0.5703(4) 0.08741(18) 0.5715(3) 0.0471(10) Uani d U . . 1.0 . .
H H19A 0.585848 0.057933 0.510426 0.071 Uiso calc U . R 1.0 . .
H H19B 0.557441 0.063316 0.64054 0.071 Uiso calc U . R 1.0 . .
H H19C 0.655513 0.11546 0.596481 0.071 Uiso calc U . R 1.0 . .
F F1 0.81670(18) 0.19514(8) 0.40921(13) 0.0249(4) Uani d U . . 1.0 . .
F F2 0.8342(2) 0.22234(8) 0.22372(14) 0.0273(4) Uani d U . . 1.0 . .
F F3 0.95543(18) 0.13552(8) 0.31723(14) 0.0258(4) Uani d U . . 1.0 . .
F F4 0.74117(19) 0.09644(8) 0.34223(14) 0.0248(4) Uani d U . . 1.0 . .
F F5 0.62101(18) 0.18264(8) 0.24900(14) 0.0269(4) Uani d U . . 1.0 . .
F F6 0.7613(2) 0.12321(8) 0.15713(13) 0.0252(4) Uani d U . . 1.0 . .
N N1 0.4048(3) 0.36694(11) 0.48598(19) 0.0163(5) Uani d U . . 1.0 . .
N N2 0.1518(2) 0.42529(11) 0.34658(19) 0.0163(5) Uani d U . . 1.0 . .
N N3 0.1111(3) 0.34558(12) 0.5041(2) 0.0195(6) Uani d U . . 1.0 . .
P P1 0.78791(9) 0.15916(4) 0.28309(6) 0.01734(17) Uani d U . . 1.0 . .
Ru Ru1 0.24961(3) 0.42367(2) 0.53105(2) 0.01400(7) Uani d U . . 1.0 . .

loop_
_atom_site_aniso_label
_atom_site_aniso_U_11
_atom_site_aniso_U_22
_atom_site_aniso_U_33
_atom_site_aniso_U_12
_atom_site_aniso_U_13
_atom_site_aniso_U_23
C1 0.020(4) 0.021(4) 0.010(3) 0.006(3) -0.006(3) -0.004(3)
C2 0.021(4) 0.028(4) 0.016(3) -0.006(4) 0.010(4) -0.012(3)
C3 0.021(3) 0.025(5) 0.023(5) 0.006(4) 0.004(4) -0.008(3)
C4 0.032(5) 0.014(3) 0.016(3) -0.004(4) 0.002(4) -0.003(2)
C5 0.017(4) 0.024(4) 0.015(4) -0.003(3) 0.000(3) -0.007(3)
C1' 0.027(6) 0.026(5) 0.013(4) 0.009(6) -0.002(5) -0.003(4)
C2' 0.020(5) 0.022(6) 0.013(5) 0.001(5) 0.011(4) -0.001(4)
C3' 0.013(5) 0.019(5) 0.015(5) -0.001(4) -0.002(4) -0.006(4)
C4' 0.021(6) 0.015(5) 0.021(5) -0.003(4) 0.005(5) -0.001(4)
C5' 0.019(5) 0.022(6) 0.023(6) 0.004(5) -0.008(5) -0.016(5)
C6 0.0211(16) 0.0192(16) 0.0121(13) -0.0010(13) 0.0021(12) -0.0017(12)
C7 0.0239(18) 0.035(2) 0.0206(15) 0.0112(15) 0.0023(14) -0.0070(15)
C8 0.0221(17) 0.0187(16) 0.0190(14) 0.0048(13) -0.0009(13) -0.0033(13)
C9 0.041(2) 0.0210(18) 0.0187(15) 0.0072(15) 0.0018(15) 0.0029(14)
C10 0.044(2) 0.0244(19) 0.0185(15) 0.0110(16) -0.0074(15) -0.0051(14)
C11 0.0256(18) 0.0189(17) 0.0260(16) 0.0050(14) -0.0071(14) -0.0083(14)
C12 0.0187(16) 0.0176(16) 0.0200(14) 0.0053(13) -0.0006(12) -0.0069(13)
C13 0.0161(16) 0.0209(17) 0.0276(16) -0.0032(13) 0.0037(13) -0.0074(14)
C14 0.034(2) 0.0277(19) 0.0272(16) -0.0120(15) 0.0183(15) -0.0028(14)
C15 0.037(2) 0.0237(18) 0.0210(15) -0.0105(15) 0.0073(14) -0.0015(14)
C16 0.0319(19) 0.0220(17) 0.0209(15) -0.0062(14) 0.0037(14) 0.0048(13)
C17 0.037(2) 0.0234(18) 0.0197(15) -0.0046(15) 0.0004(14) 0.0052(14)
C18 0.043(2) 0.0268(19) 0.0262(17) -0.0041(16) 0.0112(16) 0.0036(15)
C19 0.053(3) 0.042(2) 0.047(2) 0.013(2) 0.014(2) 0.013(2)
F1 0.0269(10) 0.0299(11) 0.0153(8) 0.0047(8) 0.0004(7) -0.0079(8)
F2 0.0349(11) 0.0215(10) 0.0238(9) -0.0022(8) 0.0042(8) 0.0030(8)
F3 0.0192(10) 0.0381(11) 0.0197(8) 0.0095(8) 0.0043(7) 0.0042(8)
F4 0.0280(11) 0.0244(10) 0.0219(9) -0.0015(8) 0.0061(8) 0.0042(8)
F5 0.0194(10) 0.0328(11) 0.0241(9) 0.0068(8) -0.0023(8) -0.0065(8)
F6 0.0362(11) 0.0234(10) 0.0131(8) 0.0070(8) 0.0007(8) -0.0023(8)
N1 0.0199(14) 0.0158(13) 0.0117(11) -0.0008(11) 0.0012(10) -0.0008(10)
N2 0.0138(12) 0.0175(13) 0.0158(11) 0.0041(11) 0.0002(10) -0.0035(11)
N3 0.0181(14) 0.0203(14) 0.0214(12) 0.0007(11) 0.0075(11) -0.0034(11)
P1 0.0190(4) 0.0187(4) 0.0131(3) 0.0029(3) 0.0018(3) -0.0018(3)
Ru1 0.01253(12) 0.01638(13) 0.01232(11) 0.00114(11) 0.00171(8) -0.00308(11)

loop_
_atom_type_symbol
_atom_type_description
_atom_type_scat_dispersion_real
_atom_type_scat_dispersion_imag
_atom_type_scat_source
C C 0.0033 0.0016 'International Tables Vol C Tables 4.2.6.8 and 6.1.1.4'
H H 0.0000 0.0000 'International Tables Vol C Tables 4.2.6.8 and 6.1.1.4'
F F 0.0171 0.0103 'International Tables Vol C Tables 4.2.6.8 and 6.1.1.4'
N N 0.0061 0.0033 'International Tables Vol C Tables 4.2.6.8 and 6.1.1.4'
P P 0.1023 0.0942 'International Tables Vol C Tables 4.2.6.8 and 6.1.1.4'
Ru Ru -1.2594 0.8363 'International Tables Vol C Tables 4.2.6.8 and 6.1.1.4'

loop_
_geom_angle_atom_site_label_1
_geom_angle_atom_site_label_2
_geom_angle_atom_site_label_3
_geom_angle_site_symmetry_1
_geom_angle_site_symmetry_3
_geom_angle
_geom_angle_publ_flag
C2 C1 C5 . . 106.8(10) ?
C2 C1 Ru1 . . 70.6(6) ?
C5 C1 Ru1 . . 70.6(5) ?
C2 C1 H1 . . 126.6 ?
C5 C1 H1 . . 126.6 ?
Ru1 C1 H1 . . 123.8 ?
C3 C2 C1 . . 107.3(10) ?
C3 C2 Ru1 . . 70.1(6) ?
C1 C2 Ru1 . . 71.1(6) ?
C3 C2 H2 . . 126.3 ?
C1 C2 H2 . . 126.3 ?
Ru1 C2 H2 . . 124.1 ?
C4 C3 C2 . . 109.7(11) ?
C4 C3 Ru1 . . 72.1(7) ?
C2 C3 Ru1 . . 71.6(6) ?
C4 C3 H3 . . 125.2 ?
C2 C3 H3 . . 125.2 ?
Ru1 C3 H3 . . 122.7 ?
C3 C4 C5 . . 107.6(10) ?
C3 C4 Ru1 . . 70.2(6) ?
C5 C4 Ru1 . . 71.1(6) ?
C3 C4 H4 . . 126.2 ?
C5 C4 H4 . . 126.2 ?
Ru1 C4 H4 . . 124.1 ?
C4 C5 C1 . . 108.7(9) ?
C4 C5 Ru1 . . 71.1(5) ?
C1 C5 Ru1 . . 70.7(5) ?
C4 C5 H5 . . 125.7 ?
C1 C5 H5 . . 125.7 ?
Ru1 C5 H5 . . 124.1 ?
C5' C1' C2' . . 108.6(17) ?
C5' C1' Ru1 . . 70.2(10) ?
C2' C1' Ru1 . . 71.8(10) ?
C5' C1' H1' . . 125.7 ?
C2' C1' H1' . . 125.7 ?
Ru1 C1' H1' . . 123.9 ?
C3' C2' C1' . . 105.4(18) ?
C3' C2' Ru1 . . 70.2(10) ?
C1' C2' Ru1 . . 69.8(11) ?
C3' C2' H2' . . 127.3 ?
C1' C2' H2' . . 127.3 ?
Ru1 C2' H2' . . 124.4 ?
C2' C3' C4' . . 111.6(17) ?
C2' C3' Ru1 . . 72.4(11) ?
C4' C3' Ru1 . . 71.9(10) ?
C2' C3' H3' . . 124.2 ?
C4' C3' H3' . . 124.2 ?
Ru1 C3' H3' . . 123.0 ?
C3' C4' C5' . . 105.7(16) ?
C3' C4' Ru1 . . 70.5(10) ?
C5' C4' Ru1 . . 69.4(9) ?
C3' C4' H4' . . 127.1 ?
C5' C4' H4' . . 127.1 ?
Ru1 C4' H4' . . 124.6 ?
C1' C5' C4' . . 108.7(16) ?
C1' C5' Ru1 . . 71.8(10) ?
C4' C5' Ru1 . . 72.2(9) ?
C1' C5' H5' . . 125.7 ?
C4' C5' H5' . . 125.7 ?
Ru1 C5' H5' . . 122.0 ?
N1 C6 C7 . . 179.1(3) ?
C6 C7 H7A . . 109.5 ?
C6 C7 H7B . . 109.5 ?
H7A C7 H7B . . 109.5 ?
C6 C7 H7C . . 109.5 ?
H7A C7 H7C . . 109.5 ?
H7B C7 H7C . . 109.5 ?
N2 C8 C9 . . 121.9(3) ?
N2 C8 H8 . . 119.1 ?
C9 C8 H8 . . 119.1 ?
C10 C9 C8 . . 119.6(3) ?
C10 C9 H9 . . 120.2 ?
C8 C9 H9 . . 120.2 ?
C9 C10 C11 . . 119.5(3) ?
C9 C10 H10 . . 120.3 ?
C11 C10 H10 . . 120.3 ?
C10 C11 C12 . . 118.4(3) ?
C10 C11 H11 . . 120.8 ?
C12 C11 H11 . . 120.8 ?
N2 C12 C11 . . 122.4(3) ?
N2 C12 C13 . . 113.6(2) ?
C11 C12 C13 . . 124.0(3) ?
N3 C13 C12 . . 116.7(3) ?
N3 C13 H13 . . 121.6 ?
C12 C13 H13 . . 121.6 ?
N3 C14 C15 . . 111.3(2) ?
N3 C14 H14A . . 109.4 ?
C15 C14 H14A . . 109.4 ?
N3 C14 H14B . . 109.4 ?
C15 C14 H14B . . 109.4 ?
H14A C14 H14B . . 108.0 ?
C14 C15 C16 . . 113.6(2) ?
C14 C15 H15A . . 108.8 ?
C16 C15 H15A . . 108.8 ?
C14 C15 H15B . . 108.8 ?
C16 C15 H15B . . 108.8 ?
H15A C15 H15B . . 107.7 ?
C17 C16 C15 . . 112.7(2) ?
C17 C16 H16A . . 109.1 ?
C15 C16 H16A . . 109.1 ?
C17 C16 H16B . . 109.1 ?
C15 C16 H16B . . 109.1 ?
H16A C16 H16B . . 107.8 ?
C18 C17 C16 . . 113.9(2) ?
C18 C17 H17A . . 108.8 ?
C16 C17 H17A . . 108.8 ?
C18 C17 H17B . . 108.8 ?
C16 C17 H17B . . 108.8 ?
H17A C17 H17B . . 107.7 ?
C19 C18 C17 . . 113.7(3) ?
C19 C18 H18A . . 108.8 ?
C17 C18 H18A . . 108.8 ?
C19 C18 H18B . . 108.8 ?
C17 C18 H18B . . 108.8 ?
H18A C18 H18B . . 107.7 ?
C18 C19 H19A . . 109.5 ?
C18 C19 H19B . . 109.5 ?
H19A C19 H19B . . 109.5 ?
C18 C19 H19C . . 109.5 ?
H19A C19 H19C . . 109.5 ?
H19B C19 H19C . . 109.5 ?
C6 N1 Ru1 . . 178.5(2) ?
C8 N2 C12 . . 118.3(2) ?
C8 N2 Ru1 . . 126.05(19) ?
C12 N2 Ru1 . . 115.53(19) ?
C13 N3 C14 . . 118.2(3) ?
C13 N3 Ru1 . . 117.8(2) ?
C14 N3 Ru1 . . 123.91(18) ?
F4 P1 F5 . . 90.01(10) ?
F4 P1 F6 . . 90.19(9) ?
F5 P1 F6 . . 90.21(9) ?
F4 P1 F1 . . 90.08(9) ?
F5 P1 F1 . . 90.45(9) ?
F6 P1 F1 . . 179.28(11) ?
F4 P1 F3 . . 89.96(10) ?
F5 P1 F3 . . 179.94(13) ?
F6 P1 F3 . . 89.73(9) ?
F1 P1 F3 . . 89.60(9) ?
F4 P1 F2 . . 179.74(11) ?
F5 P1 F2 . . 89.75(10) ?
F6 P1 F2 . . 89.90(9) ?
F1 P1 F2 . . 89.83(9) ?
F3 P1 F2 . . 90.28(10) ?
N1 Ru1 N3 . . 87.91(9) ?
N1 Ru1 N2 . . 84.78(9) ?
N3 Ru1 N2 . . 76.26(9) ?
N1 Ru1 C5' . . 93.3(5) ?
N3 Ru1 C5' . . 139.2(7) ?
N2 Ru1 C5' . . 144.5(7) ?
N1 Ru1 C3' . . 146.1(5) ?
N3 Ru1 C3' . . 125.9(5) ?
N2 Ru1 C3' . . 100.7(5) ?
C5' Ru1 C3' . . 63.0(6) ?
N1 Ru1 C1' . . 113.9(5) ?
N3 Ru1 C1' . . 105.6(6) ?
N2 Ru1 C1' . . 161.2(5) ?
C5' Ru1 C1' . . 37.9(5) ?
C3' Ru1 C1' . . 62.6(7) ?
N1 Ru1 C3 . . 159.0(3) ?
N3 Ru1 C3 . . 105.3(4) ?
N2 Ru1 C3 . . 113.9(3) ?
N1 Ru1 C4' . . 108.9(5) ?
N3 Ru1 C4' . . 162.5(5) ?
N2 Ru1 C4' . . 109.3(5) ?
C5' Ru1 C4' . . 38.3(5) ?
C3' Ru1 C4' . . 37.7(4) ?
C1' Ru1 C4' . . 63.7(7) ?
N1 Ru1 C2' . . 152.3(5) ?
N3 Ru1 C2' . . 99.0(5) ?
N2 Ru1 C2' . . 122.9(5) ?
C5' Ru1 C2' . . 64.1(7) ?
C3' Ru1 C2' . . 37.4(5) ?
C1' Ru1 C2' . . 38.4(5) ?
C4' Ru1 C2' . . 63.9(6) ?
N1 Ru1 C2 . . 124.5(4) ?
N3 Ru1 C2 . . 99.2(3) ?
N2 Ru1 C2 . . 150.5(4) ?
C3 Ru1 C2 . . 38.4(3) ?
N1 Ru1 C5 . . 100.1(3) ?
N3 Ru1 C5 . . 163.0(3) ?
N2 Ru1 C5 . . 119.2(3) ?
C3 Ru1 C5 . . 63.1(4) ?
C2 Ru1 C5 . . 63.9(4) ?
N1 Ru1 C4 . . 133.5(4) ?
N3 Ru1 C4 . . 138.3(4) ?
N2 Ru1 C4 . . 99.8(3) ?
C3 Ru1 C4 . . 37.7(3) ?
C2 Ru1 C4 . . 64.0(4) ?
C5 Ru1 C4 . . 37.8(3) ?

loop_
_geom_bond_atom_site_label_1
_geom_bond_atom_site_label_2
_geom_bond_site_symmetry_2
_geom_bond_distance
_geom_bond_publ_flag
C1 C2 . 1.430(12) ?
C1 C5 . 1.446(10) ?
C1 Ru1 . 2.185(9) ?
C1 H1 . 0.95 ?
C2 C3 . 1.425(13) ?
C2 Ru1 . 2.178(11) ?
C2 H2 . 0.95 ?
C3 C4 . 1.402(12) ?
C3 Ru1 . 2.158(11) ?
C3 H3 . 0.95 ?
C4 C5 . 1.413(11) ?
C4 Ru1 . 2.183(11) ?
C4 H4 . 0.95 ?
C5 Ru1 . 2.183(9) ?
C5 H5 . 0.95 ?
C1' C5' . 1.39(2) ?
C1' C2' . 1.42(2) ?
C1' Ru1 . 2.145(19) ?
C1' H1' . 0.95 ?
C2' C3' . 1.382(19) ?
C2' Ru1 . 2.171(18) ?
C2' H2' . 0.95 ?
C3' C4' . 1.389(17) ?
C3' Ru1 . 2.142(18) ?
C3' H3' . 0.95 ?
C4' C5' . 1.407(17) ?
C4' Ru1 . 2.160(15) ?
C4' H4' . 0.95 ?
C5' Ru1 . 2.124(15) ?
C5' H5' . 0.95 ?
C6 N1 . 1.138(4) ?
C6 C7 . 1.457(4) ?
C7 H7A . 0.98 ?
C7 H7B . 0.98 ?
C7 H7C . 0.98 ?
C8 N2 . 1.340(4) ?
C8 C9 . 1.384(4) ?
C8 H8 . 0.95 ?
C9 C10 . 1.379(5) ?
C9 H9 . 0.95 ?
C10 C11 . 1.382(4) ?
C10 H10 . 0.95 ?
C11 C12 . 1.384(4) ?
C11 H11 . 0.95 ?
C12 N2 . 1.367(4) ?
C12 C13 . 1.449(4) ?
C13 N3 . 1.292(3) ?
C13 H13 . 0.95 ?
C14 N3 . 1.474(4) ?
C14 C15 . 1.524(5) ?
C14 H14A . 0.99 ?
C14 H14B . 0.99 ?
C15 C16 . 1.531(4) ?
C15 H15A . 0.99 ?
C15 H15B . 0.99 ?
C16 C17 . 1.528(4) ?
C16 H16A . 0.99 ?
C16 H16B . 0.99 ?
C17 C18 . 1.524(4) ?
C17 H17A . 0.99 ?
C17 H17B . 0.99 ?
C18 C19 . 1.516(5) ?
C18 H18A . 0.99 ?
C18 H18B . 0.99 ?
C19 H19A . 0.98 ?
C19 H19B . 0.98 ?
C19 H19C . 0.98 ?
F1 P1 . 1.6066(16) ?
F2 P1 . 1.6080(18) ?
F3 P1 . 1.6078(18) ?
F4 P1 . 1.6003(18) ?
F5 P1 . 1.6014(18) ?
F6 P1 . 1.6061(17) ?
N1 Ru1 . 2.057(2) ?
N2 Ru1 . 2.102(2) ?
N3 Ru1 . 2.074(2) ?
